data_7719786
loop_
_publ_author_name
'Uehara, Kazunari'
'Kim, Nayoung'
'Benzaki, Aya'
'Otsuka, Midori'
'Misawa-Suzuki, Tomoyo'
'Nagao, Hirotaka'

_publ_section_title
;
 Dinitrogen-bridged diruthenium complexes bearing
 2,6-pyridinedicarboxylate in the mixed-valence state.
;
_journal_issue 44
_journal_name_full 'Dalton transactions (Cambridge, England : 2003)'
_journal_page_first 16328
_journal_page_last 16332
_journal_paper_doi 10.1039/d5dt02337h
_journal_volume 54
_journal_year 2025
_chemical_formula_moiety 'C13 H12 N4 O4 Ru, H2 O'
_chemical_formula_sum 'C13 H14 N4 O5 Ru'
_chemical_formula_weight 407.35
_chemical_name_common Triacetonitrileruthenium
_chemical_name_systematic
;
triacetonitrile(2,6-pyridinedicarboxylato)ruthenium
;
_space_group_crystal_system monoclinic
_space_group_IT_number 14
_space_group_name_Hall '-P 2yn'
_space_group_name_H-M_alt 'P 1 21/n 1'
_atom_sites_solution_hydrogens mixed
_atom_sites_solution_primary dual
_audit_creation_date 2024-10-17
_audit_creation_method
;
Olex2 1.5
(compiled 2023.03.06 svn.rbb2c1857 for OlexSys, GUI svn.r6748)
;
_audit_update_record
;
2025-06-20 deposited with the CCDC.	2025-10-23 downloaded from the CCDC.
;
_cell_angle_alpha 90
_cell_angle_beta 109.0460(10)
_cell_angle_gamma 90
_cell_formula_units_Z 4
_cell_length_a 9.5692(3)
_cell_length_b 14.4596(4)
_cell_length_c 11.8970(4)
_cell_measurement_reflns_used 3962
_cell_measurement_temperature 293(2)
_cell_measurement_theta_max 27.4816
_cell_measurement_theta_min 2.6562
_cell_volume 1556.03(8)
_computing_cell_refinement 'CrystalClear (Rigaku Corp, 2000)'
_computing_data_collection 'CrystalClear (Rigaku Corp, 2000)'
_computing_data_reduction 'CrystalClear (Rigaku Corp, 2000)'
_computing_molecular_graphics 'Olex2 1.5 (Dolomanov et al., 2009)'
_computing_publication_material 'Olex2 1.5 (Dolomanov et al., 2009)'
_computing_structure_refinement 'SHELXL 2018/3 (Sheldrick, 2015)'
_computing_structure_solution 'SHELXT 2018/2 (Sheldrick, 2018)'
_diffrn_ambient_temperature 293(2)
_diffrn_detector_area_resol_mean 14.6306
_diffrn_measured_fraction_theta_full 0.979
_diffrn_measured_fraction_theta_max 0.968
_diffrn_measurement_device_type 'Rigaku Mercury CCD'
_diffrn_measurement_method dtintegrate.ref
_diffrn_radiation_type MoK\a
_diffrn_radiation_wavelength 0.71075
_diffrn_reflns_av_R_equivalents 0.0162
_diffrn_reflns_av_unetI/netI 0.0146
_diffrn_reflns_Laue_measured_fraction_full 0.979
_diffrn_reflns_Laue_measured_fraction_max 0.968
_diffrn_reflns_limit_h_max 8
_diffrn_reflns_limit_h_min -12
_diffrn_reflns_limit_k_max 17
_diffrn_reflns_limit_k_min -17
_diffrn_reflns_limit_l_max 15
_diffrn_reflns_limit_l_min -15
_diffrn_reflns_number 11430
_diffrn_reflns_point_group_measured_fraction_full 0.979
_diffrn_reflns_point_group_measured_fraction_max 0.968
_diffrn_reflns_theta_full 25.242
_diffrn_reflns_theta_max 27.486
_diffrn_reflns_theta_min 2.656
_diffrn_source 'rotating anode'
_exptl_absorpt_coefficient_mu 1.038
_exptl_absorpt_correction_T_max 0.812
_exptl_absorpt_correction_T_min 0.759
_exptl_absorpt_correction_type multi-scan
_exptl_absorpt_process_details
;
Empirical absorption correction was applied 
using Lorentz and polarization effects.
;
_exptl_crystal_colour orange
_exptl_crystal_density_diffrn 1.739
_exptl_crystal_density_method 'not measured'
_exptl_crystal_description block
_exptl_crystal_F_000 816
_exptl_crystal_size_max 0.20
_exptl_crystal_size_mid 0.20
_exptl_crystal_size_min 0.20
_exptl_transmission_factor_max 1.000
_exptl_transmission_factor_min 0.9345
_refine_diff_density_max 0.867
_refine_diff_density_min -0.532
_refine_diff_density_rms 0.058
_refine_ls_extinction_method none
_refine_ls_goodness_of_fit_ref 1.063
_refine_ls_hydrogen_treatment constr
_refine_ls_matrix_type full
_refine_ls_number_parameters 214
_refine_ls_number_reflns 3461
_refine_ls_number_restraints 0
_refine_ls_restrained_S_all 1.063
_refine_ls_R_factor_all 0.0283
_refine_ls_R_factor_gt 0.0248
_refine_ls_shift/su_max 0.001
_refine_ls_shift/su_mean 0.000
_refine_ls_structure_factor_coef Fsqd
_refine_ls_weighting_details 'w=1/[\s^2^(Fo^2^)+(0.0411P)^2^+0.5237P] where P=(Fo^2^+2Fc^2^)/3'
_refine_ls_weighting_scheme calc
_refine_ls_wR_factor_gt 0.0675
_refine_ls_wR_factor_ref 0.0714
_reflns_Friedel_coverage 0.000
_reflns_number_gt 3054
_reflns_number_total 3461
_reflns_threshold_expression 'I > 2\s(I)'
_cod_data_source_file d5dt02337h2.cif
_cod_data_source_block RuAN3
_cod_depositor_comments
;
The following automatic conversions were performed:

data item '_geom_angle_publ_flag' value 'N' was changed to 'n' in
accordance with the
/home/data/users/saulius/crontab/automatic-downloads/rss-feeds/RSC/lib/dictionaries/cif_core.dic
dictionary named 'cif_core.dic' version 2.4.2 last updated on
2011-04-26 (45 times).

data item '_geom_angle_publ_flag' value 'Y' was changed to 'y' in
accordance with the
/home/data/users/saulius/crontab/automatic-downloads/rss-feeds/RSC/lib/dictionaries/cif_core.dic
dictionary named 'cif_core.dic' version 2.4.2 last updated on
2011-04-26 (21 times).

data item '_geom_bond_publ_flag' value 'N' was changed to 'n' in
accordance with the
/home/data/users/saulius/crontab/automatic-downloads/rss-feeds/RSC/lib/dictionaries/cif_core.dic
dictionary named 'cif_core.dic' version 2.4.2 last updated on
2011-04-26 (20 times).

data item '_geom_bond_publ_flag' value 'Y' was changed to 'y' in
accordance with the
/home/data/users/saulius/crontab/automatic-downloads/rss-feeds/RSC/lib/dictionaries/cif_core.dic
dictionary named 'cif_core.dic' version 2.4.2 last updated on
2011-04-26 (18 times).

Automatic conversion script
Id: cif_fix_values 8170 2020-07-09 18:12:32Z antanas 

 Adding full bibliography for 7719785--7719787.cif.
;
_cod_database_code 7719786
_shelx_shelxl_version_number 2018/3
_shelx_space_group_comment
;
The symmetry employed for this shelxl refinement is uniquely defined
by the following loop, which should always be used as a source of
symmetry information in preference to the above space-group names.
They are only intended as comments.
;
_shelx_estimated_absorpt_t_max 0.819
_shelx_estimated_absorpt_t_min 0.819
_olex2_refinement_description
;
1. Fixed Uiso
 At 1.2 times of:
  All C(H) groups
 At 1.5 times of:
  All C(H,H,H) groups, All O(H,H) groups
2.a Free rotating group:
 O5(H14,H13)
2.b Aromatic/amide H refined with riding coordinates:
 C10(H12), C8(H10), C9(H11)
2.c Idealised Me refined as rotating group:
 C6(H7,H9,H8), C2(H2,H3,H1), C4(H6,H4,H5)
;
_olex2_submission_special_instructions 'No special instructions were received'

loop_
_space_group_symop_operation_xyz
'x, y, z'
'-x+1/2, y+1/2, -z+1/2'
'-x, -y, -z'
'x-1/2, -y-1/2, z-1/2'

loop_
_atom_site_label
_atom_site_type_symbol
_atom_site_fract_x
_atom_site_fract_y
_atom_site_fract_z
_atom_site_U_iso_or_equiv
_atom_site_adp_type
_atom_site_occupancy
_atom_site_site_symmetry_order
_atom_site_calc_flag
_atom_site_refinement_flags_posn
_atom_site_refinement_flags_adp
_atom_site_refinement_flags_occupancy
_atom_site_disorder_assembly
_atom_site_disorder_group
Ru1 Ru 0.53685(2) 0.25174(2) 0.63890(2) 0.03000(7) Uani 1 1 d . . . . .
O1 O 0.67876(15) 0.15276(9) 0.60014(11) 0.0389(3) Uani 1 1 d . . . . .
O2 O 0.39557(15) 0.36843(10) 0.61418(12) 0.0426(3) Uani 1 1 d . . . . .
O3 O 0.79480(17) 0.12791(12) 0.46823(14) 0.0572(4) Uani 1 1 d . . . . .
O4 O 0.28963(17) 0.47502(11) 0.47663(15) 0.0550(4) Uani 1 1 d . . . . .
O5 O 0.2479(3) 0.47199(19) 0.7509(2) 0.0866(6) Uani 1 1 d G . . . .
N1 N 0.71382(17) 0.33455(11) 0.71362(13) 0.0360(3) Uani 1 1 d . . . . .
N2 N 0.52821(18) 0.20447(12) 0.80031(14) 0.0396(4) Uani 1 1 d . . . . .
N3 N 0.35744(17) 0.17359(11) 0.55850(14) 0.0373(3) Uani 1 1 d . . . . .
N4 N 0.53722(15) 0.29473(10) 0.48352(12) 0.0302(3) Uani 1 1 d . . . . .
C1 C 0.8062(2) 0.38743(13) 0.74525(16) 0.0372(4) Uani 1 1 d . . . . .
C2 C 0.9201(2) 0.45753(15) 0.7873(2) 0.0516(5) Uani 1 1 d . . . . .
C3 C 0.5107(2) 0.17478(14) 0.88303(18) 0.0429(4) Uani 1 1 d . . . . .
C4 C 0.4860(3) 0.1373(2) 0.9886(2) 0.0639(7) Uani 1 1 d . . . . .
C5 C 0.2530(2) 0.13375(13) 0.51082(17) 0.0379(4) Uani 1 1 d . . . . .
C6 C 0.1193(2) 0.08290(15) 0.4498(2) 0.0475(5) Uani 1 1 d . . . . .
C7 C 0.6212(2) 0.25010(11) 0.43067(17) 0.0317(4) Uani 1 1 d . . . . .
C8 C 0.6229(2) 0.27912(17) 0.32016(17) 0.0433(4) Uani 1 1 d . . . . .
C9 C 0.5361(2) 0.35325(16) 0.26695(18) 0.0495(5) Uani 1 1 d . . . . .
C10 C 0.4511(2) 0.39853(15) 0.32415(18) 0.0452(5) Uani 1 1 d . . . . .
C11 C 0.45378(19) 0.36778(12) 0.43449(16) 0.0342(4) Uani 1 1 d . . . . .
C12 C 0.7062(2) 0.17028(13) 0.50440(16) 0.0378(4) Uani 1 1 d . . . . .
C13 C 0.3714(2) 0.40868(14) 0.51204(17) 0.0397(4) Uani 1 1 d . . . . .
H1 H 0.876661 0.517768 0.768089 0.077 Uiso 1 1 calc R U . . .
H2 H 0.993988 0.448968 0.749754 0.077 Uiso 1 1 calc R U . . .
H3 H 0.964868 0.452194 0.871949 0.077 Uiso 1 1 calc R U . . .
H4 H 0.462603 0.186699 1.033337 0.096 Uiso 1 1 calc R U . . .
H5 H 0.573764 0.106238 1.036879 0.096 Uiso 1 1 calc R U . . .
H6 H 0.405349 0.094143 0.965261 0.096 Uiso 1 1 calc R U . . .
H7 H 0.084641 0.100292 0.367424 0.071 Uiso 1 1 calc R U . . .
H8 H 0.139890 0.017767 0.456348 0.071 Uiso 1 1 calc R U . . .
H9 H 0.044902 0.096925 0.485188 0.071 Uiso 1 1 calc R U . . .
H10 H 0.681448 0.249137 0.282641 0.052 Uiso 1 1 calc R U . . .
H11 H 0.534559 0.372982 0.192168 0.059 Uiso 1 1 calc R U . . .
H12 H 0.392990 0.448930 0.288689 0.054 Uiso 1 1 calc R U . . .
H13 H 0.287588 0.447096 0.704009 0.130 Uiso 1 1 d G U . . .
H14 H 0.260802 0.432973 0.806752 0.130 Uiso 1 1 d G U . . .

loop_
_atom_site_aniso_label
_atom_site_aniso_U_11
_atom_site_aniso_U_22
_atom_site_aniso_U_33
_atom_site_aniso_U_23
_atom_site_aniso_U_13
_atom_site_aniso_U_12
Ru1 0.03078(10) 0.03139(12) 0.02709(10) 0.00192(4) 0.00843(7) -0.00221(5)
O1 0.0388(6) 0.0366(7) 0.0390(7) 0.0067(5) 0.0094(5) 0.0054(6)
O2 0.0441(7) 0.0423(8) 0.0446(7) -0.0021(6) 0.0189(6) 0.0044(6)
O3 0.0523(9) 0.0651(10) 0.0574(9) 0.0017(8) 0.0221(7) 0.0233(8)
O4 0.0504(9) 0.0448(9) 0.0655(10) 0.0028(7) 0.0132(7) 0.0142(7)
O5 0.0857(16) 0.1129(16) 0.0780(15) 0.0059(12) 0.0495(13) 0.0110(12)
N1 0.0378(8) 0.0382(8) 0.0304(7) 0.0002(6) 0.0090(6) -0.0010(7)
N2 0.0438(9) 0.0407(9) 0.0347(8) 0.0022(7) 0.0136(7) -0.0004(7)
N3 0.0369(8) 0.0388(9) 0.0373(8) 0.0017(7) 0.0137(6) -0.0043(7)
N4 0.0280(7) 0.0312(8) 0.0284(7) 0.0013(5) 0.0053(5) -0.0045(6)
C1 0.0347(9) 0.0383(10) 0.0372(9) 0.0001(8) 0.0099(7) 0.0019(8)
C2 0.0367(10) 0.0447(12) 0.0671(14) -0.0033(10) 0.0082(9) -0.0057(9)
C3 0.0441(10) 0.0445(11) 0.0407(10) 0.0070(8) 0.0146(8) 0.0067(9)
C4 0.0680(15) 0.0811(18) 0.0514(13) 0.0275(12) 0.0314(12) 0.0197(13)
C5 0.0401(10) 0.0360(10) 0.0413(9) 0.0024(8) 0.0184(8) -0.0021(8)
C6 0.0377(10) 0.0478(12) 0.0566(12) -0.0014(9) 0.0150(9) -0.0128(9)
C7 0.0269(8) 0.0362(11) 0.0302(9) -0.0003(6) 0.0067(7) -0.0023(6)
C8 0.0401(10) 0.0568(12) 0.0343(10) 0.0002(9) 0.0141(8) -0.0033(10)
C9 0.0554(12) 0.0589(13) 0.0318(9) 0.0118(9) 0.0111(8) -0.0030(10)
C10 0.0458(11) 0.0442(11) 0.0388(10) 0.0115(9) 0.0043(8) 0.0020(9)
C11 0.0305(8) 0.0316(9) 0.0358(9) 0.0021(7) 0.0044(7) -0.0021(7)
C12 0.0334(9) 0.0376(10) 0.0382(9) -0.0012(7) 0.0061(7) 0.0010(7)
C13 0.0349(9) 0.0365(10) 0.0444(10) -0.0027(8) 0.0085(8) -0.0012(8)

loop_
_atom_type_symbol
_atom_type_description
_atom_type_scat_dispersion_real
_atom_type_scat_dispersion_imag
_atom_type_scat_source
C C 0.0033 0.0016 'International Tables Vol C Tables 4.2.6.8 and 6.1.1.4'
H H 0.0000 0.0000 'International Tables Vol C Tables 4.2.6.8 and 6.1.1.4'
N N 0.0061 0.0033 'International Tables Vol C Tables 4.2.6.8 and 6.1.1.4'
O O 0.0106 0.0060 'International Tables Vol C Tables 4.2.6.8 and 6.1.1.4'
Ru Ru -1.2594 0.8363 'International Tables Vol C Tables 4.2.6.8 and 6.1.1.4'

loop_
_geom_angle_atom_site_label_1
_geom_angle_atom_site_label_2
_geom_angle_atom_site_label_3
_geom_angle
_geom_angle_site_symmetry_1
_geom_angle_site_symmetry_3
_geom_angle_publ_flag
O2 Ru1 O1 158.30(5) . . y
N1 Ru1 O1 89.51(6) . . y
N1 Ru1 O2 89.68(6) . . y
N1 Ru1 N2 93.95(6) . . y
N2 Ru1 O1 101.61(6) . . y
N2 Ru1 O2 100.08(6) . . y
N3 Ru1 O1 91.44(6) . . y
N3 Ru1 O2 88.54(6) . . y
N3 Ru1 N1 177.39(6) . . y
N3 Ru1 N2 88.24(6) . . y
N4 Ru1 O1 79.05(6) . . y
N4 Ru1 O2 79.25(6) . . y
N4 Ru1 N1 88.15(6) . . y
N4 Ru1 N2 177.79(6) . . y
N4 Ru1 N3 89.64(6) . . y
C12 O1 Ru1 113.10(11) . . n
C13 O2 Ru1 113.38(12) . . n
H14 O5 H13 104.5 . . n
C1 N1 Ru1 172.40(15) . . n
C3 N2 Ru1 173.37(17) . . n
C5 N3 Ru1 176.47(17) . . n
C7 N4 Ru1 118.62(12) . . n
C7 N4 C11 122.74(15) . . n
C11 N4 Ru1 118.64(12) . . n
N1 C1 C2 177.6(2) . . n
C1 C2 H2 109.5 . . n
C1 C2 H3 109.5 . . n
C1 C2 H1 109.5 . . n
H2 C2 H1 109.5 . . n
H2 C2 H3 109.5 . . n
H3 C2 H1 109.5 . . n
N2 C3 C4 179.2(2) . . n
C3 C4 H6 109.5 . . n
C3 C4 H4 109.5 . . n
C3 C4 H5 109.5 . . n
H4 C4 H5 109.5 . . n
H6 C4 H4 109.5 . . n
H6 C4 H5 109.5 . . n
N3 C5 C6 179.9(2) . . n
C5 C6 H7 109.5 . . n
C5 C6 H8 109.5 . . n
C5 C6 H9 109.5 . . n
H7 C6 H8 109.5 . . n
H7 C6 H9 109.5 . . n
H9 C6 H8 109.5 . . n
N4 C7 C8 119.68(17) . . n
N4 C7 C12 112.75(16) . . n
C8 C7 C12 127.56(18) . . n
C7 C8 H10 120.7 . . n
C9 C8 C7 118.7(2) . . n
C9 C8 H10 120.7 . . n
C8 C9 C10 120.36(18) . . n
C8 C9 H11 119.8 . . n
C10 C9 H11 119.8 . . n
C11 C10 C9 118.97(19) . . n
C11 C10 H12 120.5 . . n
C9 C10 H12 120.5 . . n
N4 C11 C10 119.55(17) . . n
N4 C11 C13 113.43(15) . . n
C10 C11 C13 127.02(18) . . n
O1 C12 C7 116.13(16) . . y
O3 C12 O1 125.37(18) . . y
O3 C12 C7 118.49(18) . . y
O2 C13 C11 115.21(16) . . y
O4 C13 O2 124.92(19) . . y
O4 C13 C11 119.87(18) . . y

loop_
_geom_bond_atom_site_label_1
_geom_bond_atom_site_label_2
_geom_bond_distance
_geom_bond_site_symmetry_2
_geom_bond_publ_flag
Ru1 O1 2.1246(13) . y
Ru1 O2 2.1217(14) . y
Ru1 N1 2.0272(16) . y
Ru1 N2 2.0653(15) . y
Ru1 N3 2.0168(16) . y
Ru1 N4 1.9513(14) . y
O1 C12 1.275(2) . y
O2 C13 1.298(2) . y
O3 C12 1.232(2) . y
O4 C13 1.223(2) . y
O5 H14 0.8497 . n
O5 H13 0.8500 . n
N1 C1 1.136(2) . n
N2 C3 1.135(2) . n
N3 C5 1.132(2) . n
N4 C11 1.338(2) . y
N4 C7 1.337(2) . y
C1 C2 1.452(3) . n
C2 H2 0.9600 . n
C2 H3 0.9600 . n
C2 H1 0.9600 . n
C3 C4 1.457(3) . n
C4 H6 0.9600 . n
C4 H4 0.9600 . n
C4 H5 0.9600 . n
C5 C6 1.448(3) . n
C6 H7 0.9600 . n
C6 H9 0.9600 . n
C6 H8 0.9600 . n
C7 C8 1.385(3) . y
C8 H10 0.9300 . n
C8 C9 1.377(3) . y
C9 H11 0.9300 . n
C10 H12 0.9300 . n
C10 C9 1.384(3) . y
C11 C10 1.378(3) . y
C11 C13 1.515(3) . y
C12 C7 1.516(2) . y

loop_
_geom_torsion_atom_site_label_1
_geom_torsion_atom_site_label_2
_geom_torsion_atom_site_label_3
_geom_torsion_atom_site_label_4
_geom_torsion
_geom_torsion_site_symmetry_1
_geom_torsion_site_symmetry_2
_geom_torsion_site_symmetry_3
_geom_torsion_site_symmetry_4
_geom_torsion_publ_flag
Ru1 O1 C12 O3 173.53(16) . . . . ?
Ru1 O1 C12 C7 -6.51(19) . . . . ?
Ru1 O2 C13 O4 177.27(16) . . . . ?
Ru1 O2 C13 C11 -2.8(2) . . . . ?
Ru1 N4 C11 C13 1.41(19) . . . . ?
Ru1 N4 C11 C10 -179.20(14) . . . . ?
Ru1 N4 C7 C12 -0.29(19) . . . . ?
Ru1 N4 C7 C8 179.77(14) . . . . ?
O1 C12 C7 N4 4.8(2) . . . . ?
O1 C12 C7 C8 -175.28(19) . . . . ?
N4 C11 C13 O2 1.1(2) . . . . ?
N4 C11 C13 O4 -178.98(17) . . . . ?
N4 C11 C10 C9 -0.5(3) . . . . ?
N4 C7 C8 C9 -0.6(3) . . . . ?
O3 C12 C7 N4 -175.24(17) . . . . ?
O3 C12 C7 C8 4.7(3) . . . . ?
C11 N4 C7 C12 179.52(15) . . . . ?
C11 N4 C7 C8 -0.4(3) . . . . ?
C11 C10 C9 C8 -0.5(3) . . . . ?
C12 C7 C8 C9 179.44(19) . . . . ?
C7 N4 C11 C13 -178.40(15) . . . . ?
C7 N4 C11 C10 1.0(3) . . . . ?
C7 C8 C9 C10 1.1(3) . . . . ?
C13 C11 C10 C9 178.81(18) . . . . ?
C10 C11 C13 O2 -178.21(18) . . . . ?
C10 C11 C13 O4 1.7(3) . . . . ?
